data_7222965
loop_
_publ_author_name
'xu, zhouqing'
'Li, Huijun'
'Wang, Yuan'
'Cai, Hongxin'
'Jia, Lei'
'Hou, Hongwei'

_publ_section_title
;
 Construction of Fe6, Fe8 and Mn8 Metallamacrocyclic Complexes and
 Magnetic Properties
;
_journal_name_full 'RSC Adv.'
_journal_paper_doi 10.1039/C5RA18219K
_journal_year 2015
_chemical_formula_moiety 'C10 H6 Fe N7 O2'
_chemical_formula_sum 'C10 H6 Fe N7 O2'
_chemical_formula_weight 312.07
_chemical_name_systematic
; 
 ? 
;
_space_group_IT_number 14
_symmetry_cell_setting monoclinic
_symmetry_space_group_name_Hall '-P 2yn'
_symmetry_space_group_name_H-M 'P 1 21/n 1'
_atom_sites_solution_hydrogens geom
_atom_sites_solution_primary direct
_atom_sites_solution_secondary difmap
_audit_creation_method SHELXL-97
_audit_update_record
;
2015-06-22 deposited with the CCDC.
2015-10-14 downloaded from the CCDC.
;
_cell_angle_alpha 90.00
_cell_angle_beta 101.88(3)
_cell_angle_gamma 90.00
_cell_formula_units_Z 4
_cell_length_a 9.5236(19)
_cell_length_b 12.240(2)
_cell_length_c 9.907(2)
_cell_measurement_reflns_used 3700
_cell_measurement_temperature 293(2)
_cell_measurement_theta_max 27.8684
_cell_measurement_theta_min 2.1005
_cell_volume 1130.1(4)
_computing_cell_refinement 'Bruker XSCANS'
_computing_data_collection 'Bruker XSCANS'
_computing_data_reduction 'Bruker SHELXTL'
_computing_molecular_graphics 'Bruker SHELXTL'
_computing_publication_material 'Bruker SHELXTL'
_computing_structure_refinement 'SHELXL-97 (Sheldrick, 1997)'
_computing_structure_solution 'SHELXS-97 (Sheldrick, 1990)'
_diffrn_ambient_temperature 293(2)
_diffrn_measured_fraction_theta_full 0.998
_diffrn_measured_fraction_theta_max 0.998
_diffrn_measurement_device_type 'Bruker SMART APEX CCD'
_diffrn_measurement_method '\w scans'
_diffrn_radiation_monochromator graphite
_diffrn_radiation_source 'fine-focus sealed tube'
_diffrn_radiation_type MoK\a
_diffrn_radiation_wavelength 0.71073
_diffrn_reflns_av_R_equivalents 0.0234
_diffrn_reflns_av_sigmaI/netI 0.0221
_diffrn_reflns_limit_h_max 8
_diffrn_reflns_limit_h_min -11
_diffrn_reflns_limit_k_max 14
_diffrn_reflns_limit_k_min -14
_diffrn_reflns_limit_l_max 11
_diffrn_reflns_limit_l_min -10
_diffrn_reflns_number 7108
_diffrn_reflns_theta_full 25.50
_diffrn_reflns_theta_max 25.50
_diffrn_reflns_theta_min 2.68
_exptl_absorpt_coefficient_mu 1.349
_exptl_absorpt_correction_T_max 0.9885
_exptl_absorpt_correction_T_min 0.7850
_exptl_absorpt_correction_type multi-scan
_exptl_absorpt_process_details 'SADABS (Bruker, 2008)'
_exptl_crystal_colour orange
_exptl_crystal_density_diffrn 1.834
_exptl_crystal_density_method 'not measured'
_exptl_crystal_description block
_exptl_crystal_F_000 628
_exptl_crystal_size_max 0.4
_exptl_crystal_size_mid 0.4
_exptl_crystal_size_min 0.2
_refine_diff_density_max 0.582
_refine_diff_density_min -0.542
_refine_diff_density_rms 0.062
_refine_ls_extinction_method none
_refine_ls_goodness_of_fit_ref 1.178
_refine_ls_hydrogen_treatment constr
_refine_ls_matrix_type full
_refine_ls_number_parameters 181
_refine_ls_number_reflns 2097
_refine_ls_number_restraints 0
_refine_ls_restrained_S_all 1.178
_refine_ls_R_factor_all 0.0431
_refine_ls_R_factor_gt 0.0416
_refine_ls_shift/su_max 0.000
_refine_ls_shift/su_mean 0.000
_refine_ls_structure_factor_coef Fsqd
_refine_ls_weighting_details 'calc w=1/[\s^2^(Fo^2^)+(0.0296P)^2^+1.8382P] where P=(Fo^2^+2Fc^2^)/3'
_refine_ls_weighting_scheme calc
_refine_ls_wR_factor_gt 0.0933
_refine_ls_wR_factor_ref 0.0942
_reflns_number_gt 2026
_reflns_number_total 2097
_reflns_threshold_expression >2sigma(I)
_cod_data_source_file c5ra18219k2.cif
_cod_data_source_block a
_cod_depositor_comments
;
The following automatic conversions were performed:

'_exptl_absorpt_correction_type' value 'Multi-scan' changed to
'multi-scan' according to
/usr/data/users/saulius/crontab/automatic-downloads/rss-feeds/RSC/lib/dictionaries/cif_core.dic
dictionary named 'cif_core.dic' version 2.4.2 from 2011-04-26.

Automatic conversion script
Id: cif_fix_values 3271 2015-04-21 07:52:19Z andrius 
;
_cod_original_cell_volume 1130.2(4)
_cod_original_sg_symbol_H-M p21/n
_cod_database_code 7222965

loop_
_symmetry_equiv_pos_as_xyz
'x, y, z'
'-x+1/2, y+1/2, -z+1/2'
'-x, -y, -z'
'x-1/2, -y-1/2, z-1/2'

loop_
_atom_site_label
_atom_site_type_symbol
_atom_site_fract_x
_atom_site_fract_y
_atom_site_fract_z
_atom_site_U_iso_or_equiv
_atom_site_adp_type
_atom_site_occupancy
_atom_site_symmetry_multiplicity
_atom_site_calc_flag
_atom_site_refinement_flags
Fe1 Fe -0.00657(5) 0.70480(4) 0.37605(4) 0.02824(16) Uani 1 1 d .
N1 N -0.1266(3) 0.8459(2) 0.4414(3) 0.0305(6) Uani 1 1 d .
N2 N 0.1523(3) 0.7886(2) 0.5300(3) 0.0275(6) Uani 1 1 d .
N3 N 0.3005(3) 0.8316(2) 0.7280(3) 0.0301(6) Uani 1 1 d .
N4 N 0.1695(3) 0.8753(2) 0.7337(3) 0.0316(6) Uani 1 1 d .
N5 N 0.5323(3) 0.7258(2) 0.6827(3) 0.0311(6) Uani 1 1 d .
C9 C 0.6322(3) 0.6813(3) 0.6228(4) 0.0386(8) Uani 1 1 d .
H9 H 0.7265 0.6673 0.6666 0.046 Uiso 1 1 calc R
N7 N 0.4348(3) 0.6919(3) 0.4580(3) 0.0412(7) Uani 1 1 d .
C1 C -0.2605(3) 0.8793(3) 0.3895(4) 0.0390(8) Uani 1 1 d .
H1 H -0.3052 0.8557 0.3020 0.047 Uiso 1 1 calc R
C2 C -0.3337(4) 0.9462(3) 0.4596(4) 0.0440(9) Uani 1 1 d .
H2 H -0.4259 0.9691 0.4195 0.053 Uiso 1 1 calc R
C3 C -0.2717(4) 0.9794(3) 0.5881(4) 0.0494(10) Uani 1 1 d .
H3 H -0.3221 1.0232 0.6384 0.059 Uiso 1 1 calc R
C4 C -0.1343(4) 0.9481(3) 0.6433(4) 0.0431(9) Uani 1 1 d .
H4 H -0.0892 0.9712 0.7309 0.052 Uiso 1 1 calc R
C5 C -0.0641(3) 0.8819(3) 0.5672(3) 0.0283(7) Uani 1 1 d .
C6 C 0.0860(3) 0.8484(3) 0.6129(3) 0.0274(6) Uani 1 1 d .
C7 C 0.2863(3) 0.7813(2) 0.6069(3) 0.0260(6) Uani 1 1 d .
C8 C 0.4139(3) 0.7300(3) 0.5774(3) 0.0275(6) Uani 1 1 d .
N6 N 0.5764(3) 0.6600(3) 0.4913(3) 0.0429(7) Uani 1 1 d .
H6 H 0.6224 0.6304 0.4347 0.051 Uiso 1 1 calc R
C10 C -0.0478(3) 0.5199(3) 0.5496(3) 0.0284(7) Uani 1 1 d .
O1 O -0.0813(3) 0.61916(19) 0.5421(2) 0.0384(6) Uani 1 1 d .
O2 O -0.0840(2) 0.45049(19) 0.6287(2) 0.0363(5) Uani 1 1 d .

loop_
_atom_site_aniso_label
_atom_site_aniso_U_11
_atom_site_aniso_U_22
_atom_site_aniso_U_33
_atom_site_aniso_U_23
_atom_site_aniso_U_13
_atom_site_aniso_U_12
Fe1 0.0250(3) 0.0350(3) 0.0224(2) -0.00019(18) -0.00056(17) 0.00168(18)
N1 0.0256(14) 0.0355(15) 0.0283(14) 0.0018(11) 0.0008(11) 0.0046(11)
N2 0.0232(13) 0.0332(14) 0.0238(12) 0.0003(11) -0.0002(10) 0.0029(11)
N3 0.0218(13) 0.0410(15) 0.0258(13) -0.0005(11) 0.0005(10) 0.0017(11)
N4 0.0275(14) 0.0396(15) 0.0266(13) -0.0012(12) 0.0032(11) 0.0024(12)
N5 0.0261(14) 0.0426(16) 0.0230(13) 0.0031(12) 0.0016(10) 0.0016(12)
C9 0.0206(16) 0.052(2) 0.043(2) 0.0098(17) 0.0061(14) 0.0102(15)
N7 0.0365(16) 0.0575(19) 0.0284(15) -0.0080(14) 0.0039(12) 0.0086(14)
C1 0.0284(17) 0.044(2) 0.0390(18) 0.0013(16) -0.0058(14) 0.0023(15)
C2 0.0232(17) 0.049(2) 0.059(2) 0.0036(18) 0.0066(16) 0.0080(15)
C3 0.039(2) 0.062(3) 0.050(2) -0.0027(19) 0.0162(17) 0.0173(19)
C4 0.041(2) 0.051(2) 0.0363(18) -0.0091(16) 0.0047(15) 0.0143(17)
C5 0.0267(16) 0.0301(16) 0.0276(15) 0.0020(13) 0.0044(12) 0.0020(13)
C6 0.0225(15) 0.0327(16) 0.0250(15) 0.0015(13) 0.0008(12) 0.0015(12)
C7 0.0234(15) 0.0315(16) 0.0215(14) 0.0023(12) 0.0012(11) -0.0006(12)
C8 0.0241(15) 0.0314(16) 0.0256(15) 0.0013(13) 0.0019(12) 0.0000(12)
N6 0.0376(16) 0.0569(19) 0.0393(16) -0.0051(14) 0.0197(13) 0.0106(14)
C10 0.0246(15) 0.0368(17) 0.0225(15) -0.0006(13) 0.0020(12) -0.0003(13)
O1 0.0447(14) 0.0345(13) 0.0396(13) 0.0020(10) 0.0170(11) 0.0079(11)
O2 0.0389(13) 0.0387(13) 0.0353(12) 0.0046(10) 0.0164(10) 0.0057(10)

loop_
_atom_type_symbol
_atom_type_description
_atom_type_scat_dispersion_real
_atom_type_scat_dispersion_imag
_atom_type_scat_source
C C 0.0033 0.0016 'International Tables Vol C Tables 4.2.6.8 and 6.1.1.4'
H H 0.0000 0.0000 'International Tables Vol C Tables 4.2.6.8 and 6.1.1.4'
N N 0.0061 0.0033 'International Tables Vol C Tables 4.2.6.8 and 6.1.1.4'
O O 0.0106 0.0060 'International Tables Vol C Tables 4.2.6.8 and 6.1.1.4'
Fe Fe 0.3463 0.8444 'International Tables Vol C Tables 4.2.6.8 and 6.1.1.4'

loop_
_geom_angle_atom_site_label_1
_geom_angle_atom_site_label_2
_geom_angle_atom_site_label_3
_geom_angle
_geom_angle_site_symmetry_1
_geom_angle_site_symmetry_3
O2 Fe1 N3 95.44(10) 3_566 4_575
O2 Fe1 N2 102.36(10) 3_566 .
N3 Fe1 N2 162.09(10) 4_575 .
O2 Fe1 O1 77.36(9) 3_566 .
N3 Fe1 O1 92.79(10) 4_575 .
N2 Fe1 O1 89.18(10) . .
O2 Fe1 N5 100.83(9) 3_566 4_575
N3 Fe1 N5 76.06(10) 4_575 4_575
N2 Fe1 N5 102.22(10) . 4_575
O1 Fe1 N5 168.55(10) . 4_575
O2 Fe1 N1 160.88(9) 3_566 .
N3 Fe1 N1 86.66(10) 4_575 .
N2 Fe1 N1 75.87(9) . .
O1 Fe1 N1 83.57(9) . .
N5 Fe1 N1 98.12(10) 4_575 .
C1 N1 C5 117.6(3) . .
C1 N1 Fe1 128.9(2) . .
C5 N1 Fe1 111.52(19) . .
C7 N2 C6 101.5(2) . .
C7 N2 Fe1 143.8(2) . .
C6 N2 Fe1 109.73(19) . .
C7 N3 N4 107.0(2) . .
C7 N3 Fe1 115.7(2) . 4_676
N4 N3 Fe1 135.37(19) . 4_676
C6 N4 N3 104.3(2) . .
C9 N5 C8 103.0(3) . .
C9 N5 Fe1 144.0(2) . 4_676
C8 N5 Fe1 113.0(2) . 4_676
N6 C9 N5 109.8(3) . .
N6 C9 H9 125.1 . .
N5 C9 H9 125.1 . .
C8 N7 N6 101.8(3) . .
N1 C1 C2 122.5(3) . .
N1 C1 H1 118.7 . .
C2 C1 H1 118.7 . .
C3 C2 C1 119.6(3) . .
C3 C2 H2 120.2 . .
C1 C2 H2 120.2 . .
C2 C3 C4 119.3(3) . .
C2 C3 H3 120.3 . .
C4 C3 H3 120.3 . .
C3 C4 C5 118.8(3) . .
C3 C4 H4 120.6 . .
C5 C4 H4 120.6 . .
N1 C5 C4 122.1(3) . .
N1 C5 C6 114.4(3) . .
C4 C5 C6 123.4(3) . .
N4 C6 N2 114.3(3) . .
N4 C6 C5 124.8(3) . .
N2 C6 C5 120.8(3) . .
N3 C7 N2 112.8(3) . .
N3 C7 C8 116.7(3) . .
N2 C7 C8 130.5(3) . .
N7 C8 N5 114.6(3) . .
N7 C8 C7 128.2(3) . .
N5 C8 C7 117.0(3) . .
C9 N6 N7 110.8(3) . .
C9 N6 H6 124.6 . .
N7 N6 H6 124.6 . .
O2 C10 O1 126.6(3) . .
O2 C10 C10 117.1(3) . 3_566
O1 C10 C10 116.3(3) . 3_566
C10 O1 Fe1 113.0(2) . .
C10 O2 Fe1 115.8(2) . 3_566

loop_
_geom_bond_atom_site_label_1
_geom_bond_atom_site_label_2
_geom_bond_distance
_geom_bond_site_symmetry_2
Fe1 O2 2.092(2) 3_566
Fe1 N3 2.149(3) 4_575
Fe1 N2 2.173(3) .
Fe1 O1 2.189(2) .
Fe1 N5 2.195(3) 4_575
Fe1 N1 2.239(3) .
N1 C1 1.337(4) .
N1 C5 1.340(4) .
N2 C7 1.347(4) .
N2 C6 1.349(4) .
N3 C7 1.331(4) .
N3 N4 1.369(3) .
N3 Fe1 2.149(3) 4_676
N4 C6 1.335(4) .
N5 C9 1.337(4) .
N5 C8 1.371(4) .
N5 Fe1 2.195(3) 4_676
C9 N6 1.327(5) .
C9 H9 0.9300 .
N7 C8 1.324(4) .
N7 N6 1.377(4) .
C1 C2 1.355(5) .
C1 H1 0.9300 .
C2 C3 1.351(5) .
C2 H2 0.9300 .
C3 C4 1.365(5) .
C3 H3 0.9300 .
C4 C5 1.370(5) .
C4 H4 0.9300 .
C5 C6 1.466(4) .
C7 C8 1.451(4) .
N6 H6 0.8600 .
C10 O2 1.252(4) .
C10 O1 1.254(4) .
C10 C10 1.550(6) 3_566
O2 Fe1 2.092(2) 3_566

loop_
_geom_hbond_atom_site_label_D
_geom_hbond_atom_site_label_H
_geom_hbond_atom_site_label_A
_geom_hbond_distance_DH
_geom_hbond_distance_HA
_geom_hbond_distance_DA
_geom_hbond_angle_DHA
_geom_hbond_site_symmetry_A
N6 H6 N4 0.86 2.13 2.902(4) 149.0 4_675
